data_7016089
loop_
_publ_author_name
'Tomson, Neil C.'
'Arnold, John'
'Bergman, Robert G.'

_publ_section_title
;
 Synthesis and reactivity of cationic niobium and tantalum methyl
 complexes supported by imido and \b-diketiminato ligands.
;
_journal_issue 30
_journal_name_full 'Dalton transactions (Cambridge, England : 2003)'
_journal_page_first 7718
_journal_page_last 7729
_journal_paper_doi 10.1039/c1dt10202h
_journal_volume 40
_journal_year 2011
_chemical_formula_moiety 'C34.86 H55.58 Cl0.14 N3 Ta'
_chemical_formula_sum 'C34.86 H55.58 Cl0.14 N3 Ta'
_chemical_formula_weight 702.65
_chemical_name_systematic
;
?
;
_space_group_IT_number 14
_symmetry_cell_setting monoclinic
_symmetry_space_group_name_Hall '-P 2ybc'
_symmetry_space_group_name_H-M 'P 1 21/c 1'
_atom_sites_solution_hydrogens geom
_atom_sites_solution_primary direct
_atom_sites_solution_secondary difmap
_audit_creation_method SHELXL-97
_cell_angle_alpha 90.00
_cell_angle_beta 93.375(2)
_cell_angle_gamma 90.00
_cell_formula_units_Z 4
_cell_length_a 10.4872(15)
_cell_length_b 13.1367(19)
_cell_length_c 24.997(4)
_cell_measurement_reflns_used 9923
_cell_measurement_temperature 147(2)
_cell_measurement_theta_max 56.574
_cell_measurement_theta_min 4.499
_cell_volume 3437.8(9)
_computing_cell_refinement 'Bruker APEX2 v. 2009.1'
_computing_data_collection 'Bruker APEX2 v. 2009.1'
_computing_data_reduction 'Bruker APEX2 v. 2009.1'
_computing_molecular_graphics ORTEP-32
_computing_publication_material CIFTAB
_computing_structure_refinement 'SHELXL-97 (Sheldrick, 2008)'
_computing_structure_solution 'SHELXS-97 (Sheldrick, 2008)'
_diffrn_ambient_temperature 147(2)
_diffrn_detector_area_resol_mean 8.366
_diffrn_measured_fraction_theta_full 0.971
_diffrn_measured_fraction_theta_max 0.971
_diffrn_measurement_device_type 'Bruker APEX-I CCD'
_diffrn_measurement_method '\f and \w scans'
_diffrn_radiation_monochromator graphite
_diffrn_radiation_source 'fine-focus sealed tube'
_diffrn_radiation_type MoK\a
_diffrn_radiation_wavelength 0.71073
_diffrn_reflns_av_R_equivalents 0.0491
_diffrn_reflns_av_sigmaI/netI 0.0635
_diffrn_reflns_limit_h_max 13
_diffrn_reflns_limit_h_min -13
_diffrn_reflns_limit_k_max 17
_diffrn_reflns_limit_k_min -17
_diffrn_reflns_limit_l_max 15
_diffrn_reflns_limit_l_min -33
_diffrn_reflns_number 21789
_diffrn_reflns_theta_full 28.31
_diffrn_reflns_theta_max 28.31
_diffrn_reflns_theta_min 1.75
_exptl_absorpt_coefficient_mu 3.301
_exptl_absorpt_correction_T_max 0.6202
_exptl_absorpt_correction_T_min 0.4088
_exptl_absorpt_correction_type multi-scan
_exptl_absorpt_process_details SADABS
_exptl_crystal_colour yellow
_exptl_crystal_density_diffrn 1.421
_exptl_crystal_density_method 'not measured'
_exptl_crystal_description block
_exptl_crystal_F_000 1508
_exptl_crystal_size_max 0.33
_exptl_crystal_size_mid 0.20
_exptl_crystal_size_min 0.16
_refine_diff_density_max 1.406
_refine_diff_density_min -0.615
_refine_diff_density_rms 0.134
_refine_ls_extinction_method none
_refine_ls_goodness_of_fit_ref 0.991
_refine_ls_hydrogen_treatment constr
_refine_ls_matrix_type full
_refine_ls_number_parameters 363
_refine_ls_number_reflns 8300
_refine_ls_number_restraints 0
_refine_ls_restrained_S_all 0.991
_refine_ls_R_factor_all 0.0540
_refine_ls_R_factor_gt 0.0371
_refine_ls_shift/su_max 0.001
_refine_ls_shift/su_mean 0.000
_refine_ls_structure_factor_coef Fsqd
_refine_ls_weighting_details 'calc w=1/[\s^2^(Fo^2^)+(0.0320P)^2^+0.0000P] where P=(Fo^2^+2Fc^2^)/3'
_refine_ls_weighting_scheme calc
_refine_ls_wR_factor_gt 0.0739
_refine_ls_wR_factor_ref 0.0803
_reflns_number_gt 6457
_reflns_number_total 8300
_reflns_threshold_expression >2sigma(I)
_cod_data_source_file c1dt10202h.txt
_cod_data_source_block neils
_cod_original_sg_symbol_H-M 'P 21/c'
_cod_database_code 7016089

loop_
_symmetry_equiv_pos_as_xyz
'x, y, z'
'-x, y+1/2, -z+1/2'
'-x, -y, -z'
'x, -y-1/2, z-1/2'

loop_
_atom_site_label
_atom_site_type_symbol
_atom_site_fract_x
_atom_site_fract_y
_atom_site_fract_z
_atom_site_U_iso_or_equiv
_atom_site_adp_type
_atom_site_occupancy
_atom_site_symmetry_multiplicity
_atom_site_calc_flag
_atom_site_refinement_flags
_atom_site_disorder_assembly
_atom_site_disorder_group
Ta1 Ta 0.283834(14) 0.312579(12) 0.357787(6) 0.01634(6) Uani 1 1 d . . .
N1 N 0.3531(3) 0.3772(2) 0.30408(12) 0.0176(7) Uani 1 1 d . A .
N2 N 0.2175(3) 0.4402(2) 0.39988(12) 0.0158(7) Uani 1 1 d . A .
N3 N 0.1701(3) 0.2209(2) 0.42000(13) 0.0181(7) Uani 1 1 d . A .
C1 C 0.1803(14) 0.2126(12) 0.2999(6) 0.033(4) Uani 0.860(8) 1 d P A 1
H1A H 0.1670 0.2474 0.2663 0.050 Uiso 0.860(8) 1 calc PR A 1
H1B H 0.0992 0.1947 0.3132 0.050 Uiso 0.860(8) 1 calc PR A 1
H1C H 0.2294 0.1520 0.2950 0.050 Uiso 0.860(8) 1 calc PR A 1
Cl1 Cl 0.193(2) 0.189(3) 0.2973(11) 0.046(7) Uani 0.140(8) 1 d P A 2
C2 C 0.4618(4) 0.2522(3) 0.39362(17) 0.0259(10) Uani 1 1 d . A .
H2A H 0.5321 0.2788 0.3751 0.039 Uiso 1 1 calc R . .
H2B H 0.4611 0.1793 0.3910 0.039 Uiso 1 1 calc R . .
H2C H 0.4708 0.2717 0.4306 0.039 Uiso 1 1 calc R . .
C3 C 0.4081(4) 0.4104(3) 0.25458(15) 0.0209(9) Uani 1 1 d . . .
C4 C 0.3418(5) 0.3553(4) 0.20727(17) 0.0373(12) Uani 1 1 d . A .
H4A H 0.3543 0.2832 0.2114 0.056 Uiso 1 1 calc R . .
H4B H 0.3772 0.3775 0.1747 0.056 Uiso 1 1 calc R . .
H4C H 0.2521 0.3702 0.2058 0.056 Uiso 1 1 calc R . .
C5 C 0.5503(4) 0.3849(4) 0.25767(18) 0.0340(11) Uani 1 1 d . A .
H5A H 0.5612 0.3127 0.2617 0.051 Uiso 1 1 calc R . .
H5B H 0.5918 0.4191 0.2879 0.051 Uiso 1 1 calc R . .
H5C H 0.5873 0.4068 0.2254 0.051 Uiso 1 1 calc R . .
C6 C 0.3889(5) 0.5256(3) 0.24773(19) 0.0362(12) Uani 1 1 d . A .
H6A H 0.4316 0.5605 0.2774 0.054 Uiso 1 1 calc R . .
H6B H 0.2993 0.5410 0.2466 0.054 Uiso 1 1 calc R . .
H6C H 0.4237 0.5472 0.2149 0.054 Uiso 1 1 calc R . .
C7 C 0.2214(4) 0.5391(3) 0.37359(15) 0.0179(8) Uani 1 1 d . . .
C8 C 0.1169(4) 0.5678(3) 0.33915(15) 0.0192(8) Uani 1 1 d . A .
C9 C 0.1213(4) 0.6626(3) 0.31448(17) 0.0251(10) Uani 1 1 d . . .
H9A H 0.0519 0.6838 0.2924 0.030 Uiso 1 1 calc R A .
C10 C 0.2254(4) 0.7259(3) 0.32177(18) 0.0272(10) Uani 1 1 d . A .
H10A H 0.2272 0.7879 0.3039 0.033 Uiso 1 1 calc R . .
C11 C 0.3268(4) 0.6964(3) 0.35583(18) 0.0264(10) Uani 1 1 d . . .
H11A H 0.3967 0.7397 0.3609 0.032 Uiso 1 1 calc R A .
C12 C 0.3275(4) 0.6031(3) 0.38316(16) 0.0188(8) Uani 1 1 d . A .
C13 C 0.0012(4) 0.4998(3) 0.32818(17) 0.0250(9) Uani 1 1 d . . .
H13A H 0.0139 0.4383 0.3500 0.030 Uiso 1 1 calc R A .
C14 C -0.0120(4) 0.4672(3) 0.26945(18) 0.0348(11) Uani 1 1 d . A .
H14A H 0.0652 0.4340 0.2600 0.052 Uiso 1 1 calc R . .
H14B H -0.0269 0.5260 0.2472 0.052 Uiso 1 1 calc R . .
H14C H -0.0825 0.4209 0.2643 0.052 Uiso 1 1 calc R . .
C15 C -0.1219(4) 0.5514(4) 0.3446(2) 0.0418(12) Uani 1 1 d . A .
H15A H -0.1929 0.5064 0.3374 0.063 Uiso 1 1 calc R . .
H15B H -0.1354 0.6131 0.3245 0.063 Uiso 1 1 calc R . .
H15C H -0.1144 0.5670 0.3821 0.063 Uiso 1 1 calc R . .
C16 C 0.4401(4) 0.5760(3) 0.42136(17) 0.0238(9) Uani 1 1 d . . .
H16A H 0.4156 0.5170 0.4424 0.029 Uiso 1 1 calc R A .
C17 C 0.5577(4) 0.5459(3) 0.39091(18) 0.0323(11) Uani 1 1 d . A .
H17A H 0.5352 0.4919 0.3663 0.048 Uiso 1 1 calc R . .
H17B H 0.6247 0.5235 0.4160 0.048 Uiso 1 1 calc R . .
H17C H 0.5866 0.6037 0.3715 0.048 Uiso 1 1 calc R . .
C18 C 0.4773(4) 0.6623(3) 0.46068(19) 0.0353(11) Uani 1 1 d . A .
H18A H 0.4047 0.6806 0.4803 0.053 Uiso 1 1 calc R . .
H18B H 0.5049 0.7204 0.4411 0.053 Uiso 1 1 calc R . .
H18C H 0.5454 0.6398 0.4852 0.053 Uiso 1 1 calc R . .
C19 C 0.1593(4) 0.5438(3) 0.47777(16) 0.0263(10) Uani 1 1 d . A .
H19A H 0.1385 0.5331 0.5142 0.039 Uiso 1 1 calc R . .
H19B H 0.0887 0.5761 0.4583 0.039 Uiso 1 1 calc R . .
H19C H 0.2334 0.5865 0.4770 0.039 Uiso 1 1 calc R . .
C20 C 0.1866(3) 0.4420(3) 0.45203(15) 0.0181(8) Uani 1 1 d . . .
C21 C 0.1747(4) 0.3572(3) 0.48398(16) 0.0208(9) Uani 1 1 d . A .
H21A H 0.1784 0.3697 0.5207 0.025 Uiso 1 1 calc R . .
C22 C 0.1579(4) 0.2548(3) 0.46905(16) 0.0181(8) Uani 1 1 d . . .
C23 C 0.1184(5) 0.1848(3) 0.51366(16) 0.0308(10) Uani 1 1 d . A .
H23A H 0.1100 0.1165 0.5003 0.046 Uiso 1 1 calc R . .
H23B H 0.0381 0.2072 0.5260 0.046 Uiso 1 1 calc R . .
H23C H 0.1822 0.1867 0.5428 0.046 Uiso 1 1 calc R . .
C24 C 0.1069(4) 0.1241(3) 0.40732(16) 0.0211(9) Uani 1 1 d . . .
C25 C -0.0223(4) 0.1283(3) 0.38816(16) 0.0234(9) Uani 1 1 d . A .
C26 C -0.0833(4) 0.0374(3) 0.37375(17) 0.0280(10) Uani 1 1 d . . .
H26A H -0.1688 0.0384 0.3615 0.034 Uiso 1 1 calc R A .
C27 C -0.0188(4) -0.0544(3) 0.37735(17) 0.0313(11) Uani 1 1 d . A .
H27A H -0.0603 -0.1143 0.3669 0.038 Uiso 1 1 calc R . .
C28 C 0.1054(4) -0.0570(3) 0.39626(17) 0.0308(10) Uani 1 1 d . . .
H28A H 0.1477 -0.1193 0.3983 0.037 Uiso 1 1 calc R A .
C29 C 0.1713(4) 0.0308(3) 0.41269(16) 0.0252(10) Uani 1 1 d . A .
C30 C -0.0954(4) 0.2291(3) 0.38298(18) 0.0283(10) Uani 1 1 d . . .
H30A H -0.0325 0.2843 0.3832 0.034 Uiso 1 1 calc R A .
C31 C -0.1778(4) 0.2363(4) 0.33071(19) 0.0412(12) Uani 1 1 d . A .
H31A H -0.2209 0.3007 0.3290 0.062 Uiso 1 1 calc R . .
H31B H -0.2397 0.1824 0.3293 0.062 Uiso 1 1 calc R . .
H31C H -0.1246 0.2302 0.3009 0.062 Uiso 1 1 calc R . .
C32 C -0.1783(5) 0.2458(4) 0.42960(19) 0.0414(13) Uani 1 1 d . A .
H32A H -0.2224 0.3095 0.4252 0.062 Uiso 1 1 calc R . .
H32B H -0.1257 0.2469 0.4624 0.062 Uiso 1 1 calc R . .
H32C H -0.2393 0.1915 0.4309 0.062 Uiso 1 1 calc R . .
C33 C 0.3091(4) 0.0228(3) 0.43517(17) 0.0274(10) Uani 1 1 d . . .
H33A H 0.3370 0.0903 0.4478 0.033 Uiso 1 1 calc R A .
C34 C 0.3969(5) -0.0117(4) 0.3919(2) 0.0406(12) Uani 1 1 d . A .
H34A H 0.3904 0.0352 0.3625 0.061 Uiso 1 1 calc R . .
H34B H 0.3719 -0.0784 0.3795 0.061 Uiso 1 1 calc R . .
H34C H 0.4835 -0.0137 0.4066 0.061 Uiso 1 1 calc R . .
C35 C 0.3201(5) -0.0516(3) 0.4831(2) 0.0403(12) Uani 1 1 d . A .
H35A H 0.2644 -0.0297 0.5100 0.060 Uiso 1 1 calc R . .
H35B H 0.4066 -0.0524 0.4980 0.060 Uiso 1 1 calc R . .
H35C H 0.2962 -0.1187 0.4712 0.060 Uiso 1 1 calc R . .

loop_
_atom_site_aniso_label
_atom_site_aniso_U_11
_atom_site_aniso_U_22
_atom_site_aniso_U_33
_atom_site_aniso_U_23
_atom_site_aniso_U_13
_atom_site_aniso_U_12
Ta1 0.01843(8) 0.01724(9) 0.01356(9) -0.00123(7) 0.00269(6) 0.00057(7)
N1 0.0193(16) 0.0188(16) 0.0149(17) 0.0031(14) 0.0016(13) 0.0008(14)
N2 0.0160(15) 0.0153(16) 0.0158(17) -0.0024(14) -0.0009(13) -0.0019(13)
N3 0.0208(17) 0.0174(16) 0.0164(18) -0.0002(14) 0.0027(14) -0.0004(14)
C1 0.039(6) 0.040(9) 0.022(5) 0.003(4) 0.015(4) -0.002(5)
Cl1 0.045(9) 0.040(12) 0.050(11) 0.006(7) -0.028(9) -0.010(8)
C2 0.025(2) 0.028(2) 0.025(2) 0.001(2) 0.0054(18) -0.0043(19)
C3 0.022(2) 0.027(2) 0.014(2) 0.0038(17) 0.0062(16) 0.0032(17)
C4 0.043(3) 0.048(3) 0.021(3) 0.004(2) 0.007(2) -0.003(2)
C5 0.027(2) 0.047(3) 0.029(3) 0.010(2) 0.013(2) 0.010(2)
C6 0.045(3) 0.033(3) 0.033(3) 0.013(2) 0.019(2) 0.011(2)
C7 0.0216(19) 0.017(2) 0.015(2) -0.0023(16) 0.0041(16) 0.0049(16)
C8 0.0205(19) 0.023(2) 0.015(2) -0.0001(18) 0.0041(16) 0.0013(17)
C9 0.029(2) 0.023(2) 0.023(2) 0.0034(18) 0.0033(18) 0.0064(18)
C10 0.032(2) 0.018(2) 0.032(3) 0.0026(19) 0.008(2) 0.0036(19)
C11 0.027(2) 0.018(2) 0.035(3) -0.004(2) 0.0077(19) -0.0018(18)
C12 0.0214(19) 0.020(2) 0.016(2) -0.0028(17) 0.0043(16) 0.0041(17)
C13 0.021(2) 0.027(2) 0.027(2) 0.008(2) -0.0014(18) -0.0037(18)
C14 0.034(3) 0.038(3) 0.033(3) -0.007(2) -0.002(2) -0.002(2)
C15 0.029(2) 0.056(3) 0.041(3) -0.005(3) 0.007(2) -0.005(2)
C16 0.021(2) 0.021(2) 0.029(2) -0.0044(19) -0.0003(18) -0.0030(17)
C17 0.020(2) 0.040(3) 0.036(3) -0.009(2) 0.0012(19) 0.004(2)
C18 0.030(2) 0.040(3) 0.035(3) -0.011(2) -0.003(2) 0.001(2)
C19 0.034(2) 0.027(2) 0.019(2) -0.0051(19) 0.0098(18) -0.0003(19)
C20 0.0167(18) 0.0195(19) 0.018(2) -0.0029(18) 0.0030(16) 0.0013(17)
C21 0.024(2) 0.026(2) 0.012(2) -0.0030(18) -0.0024(17) -0.0035(18)
C22 0.0184(19) 0.022(2) 0.014(2) 0.0034(17) 0.0015(16) 0.0000(17)
C23 0.047(3) 0.030(2) 0.016(2) -0.001(2) 0.007(2) -0.005(2)
C24 0.030(2) 0.020(2) 0.014(2) -0.0011(17) 0.0050(17) -0.0030(18)
C25 0.027(2) 0.025(2) 0.019(2) 0.0002(18) 0.0042(18) -0.0049(18)
C26 0.033(2) 0.026(2) 0.026(2) 0.0038(19) 0.0005(19) -0.0094(19)
C27 0.048(3) 0.025(2) 0.021(2) -0.002(2) 0.006(2) -0.013(2)
C28 0.047(3) 0.022(2) 0.024(2) 0.002(2) 0.008(2) 0.002(2)
C29 0.036(2) 0.022(2) 0.018(2) -0.0011(18) 0.0072(19) -0.0046(19)
C30 0.023(2) 0.027(2) 0.034(3) 0.001(2) -0.001(2) -0.0045(19)
C31 0.039(3) 0.051(3) 0.034(3) 0.006(3) 0.003(2) 0.013(3)
C32 0.051(3) 0.045(3) 0.028(3) -0.009(2) 0.001(2) 0.008(3)
C33 0.038(3) 0.018(2) 0.027(3) 0.0022(19) 0.005(2) 0.0039(19)
C34 0.045(3) 0.035(3) 0.044(3) -0.003(2) 0.017(2) 0.009(2)
C35 0.045(3) 0.033(3) 0.043(3) 0.011(2) -0.002(2) 0.001(2)

loop_
_atom_type_symbol
_atom_type_description
_atom_type_scat_dispersion_real
_atom_type_scat_dispersion_imag
_atom_type_scat_source
C C 0.0033 0.0016 'International Tables Vol C Tables 4.2.6.8 and 6.1.1.4'
H H 0.0000 0.0000 'International Tables Vol C Tables 4.2.6.8 and 6.1.1.4'
N N 0.0061 0.0033 'International Tables Vol C Tables 4.2.6.8 and 6.1.1.4'
Ta Ta -0.7052 6.5227 'International Tables Vol C Tables 4.2.6.8 and 6.1.1.4'
Cl Cl 0.1484 0.1585 'International Tables Vol C Tables 4.2.6.8 and 6.1.1.4'

loop_
_geom_angle_atom_site_label_1
_geom_angle_atom_site_label_2
_geom_angle_atom_site_label_3
_geom_angle
_geom_angle_site_symmetry_1
_geom_angle_site_symmetry_3
_geom_angle_publ_flag
N1 Ta1 N2 99.09(13) . . ?
N1 Ta1 C2 96.11(15) . . ?
N2 Ta1 C2 112.57(14) . . ?
N1 Ta1 C1 89.8(4) . . ?
N2 Ta1 C1 129.6(4) . . ?
C2 Ta1 C1 115.7(4) . . ?
N1 Ta1 N3 172.17(12) . . ?
N2 Ta1 N3 83.24(11) . . ?
C2 Ta1 N3 89.84(14) . . ?
C1 Ta1 N3 83.0(4) . . ?
N1 Ta1 Cl1 90.7(7) . . ?
N2 Ta1 Cl1 136.3(8) . . ?
C2 Ta1 Cl1 108.4(8) . . ?
C1 Ta1 Cl1 7.2(11) . . ?
N3 Ta1 Cl1 82.5(7) . . ?
C3 N1 Ta1 168.5(3) . . ?
C20 N2 C7 115.5(3) . . ?
C20 N2 Ta1 126.4(3) . . ?
C7 N2 Ta1 117.5(2) . . ?
C22 N3 C24 115.4(3) . . ?
C22 N3 Ta1 121.6(3) . . ?
C24 N3 Ta1 123.0(2) . . ?
Ta1 C1 H1A 109.5 . . ?
Ta1 C1 H1B 109.5 . . ?
Ta1 C1 H1C 109.5 . . ?
Ta1 C2 H2A 109.5 . . ?
Ta1 C2 H2B 109.5 . . ?
H2A C2 H2B 109.5 . . ?
Ta1 C2 H2C 109.5 . . ?
H2A C2 H2C 109.5 . . ?
H2B C2 H2C 109.5 . . ?
N1 C3 C4 109.3(3) . . ?
N1 C3 C5 108.9(3) . . ?
C4 C3 C5 109.6(4) . . ?
N1 C3 C6 109.5(3) . . ?
C4 C3 C6 109.4(4) . . ?
C5 C3 C6 110.1(3) . . ?
C3 C4 H4A 109.5 . . ?
C3 C4 H4B 109.5 . . ?
H4A C4 H4B 109.5 . . ?
C3 C4 H4C 109.5 . . ?
H4A C4 H4C 109.5 . . ?
H4B C4 H4C 109.5 . . ?
C3 C5 H5A 109.5 . . ?
C3 C5 H5B 109.5 . . ?
H5A C5 H5B 109.5 . . ?
C3 C5 H5C 109.5 . . ?
H5A C5 H5C 109.5 . . ?
H5B C5 H5C 109.5 . . ?
C3 C6 H6A 109.5 . . ?
C3 C6 H6B 109.5 . . ?
H6A C6 H6B 109.5 . . ?
C3 C6 H6C 109.5 . . ?
H6A C6 H6C 109.5 . . ?
H6B C6 H6C 109.5 . . ?
C12 C7 C8 121.7(4) . . ?
C12 C7 N2 120.0(3) . . ?
C8 C7 N2 118.3(3) . . ?
C9 C8 C7 117.8(4) . . ?
C9 C8 C13 119.6(4) . . ?
C7 C8 C13 122.6(4) . . ?
C10 C9 C8 122.0(4) . . ?
C10 C9 H9A 119.0 . . ?
C8 C9 H9A 119.0 . . ?
C9 C10 C11 119.3(4) . . ?
C9 C10 H10A 120.3 . . ?
C11 C10 H10A 120.3 . . ?
C10 C11 C12 121.8(4) . . ?
C10 C11 H11A 119.1 . . ?
C12 C11 H11A 119.1 . . ?
C7 C12 C11 117.3(4) . . ?
C7 C12 C16 123.2(4) . . ?
C11 C12 C16 119.5(4) . . ?
C8 C13 C14 111.4(3) . . ?
C8 C13 C15 111.6(4) . . ?
C14 C13 C15 110.5(4) . . ?
C8 C13 H13A 107.7 . . ?
C14 C13 H13A 107.7 . . ?
C15 C13 H13A 107.7 . . ?
C13 C14 H14A 109.5 . . ?
C13 C14 H14B 109.5 . . ?
H14A C14 H14B 109.5 . . ?
C13 C14 H14C 109.5 . . ?
H14A C14 H14C 109.5 . . ?
H14B C14 H14C 109.5 . . ?
C13 C15 H15A 109.5 . . ?
C13 C15 H15B 109.5 . . ?
H15A C15 H15B 109.5 . . ?
C13 C15 H15C 109.5 . . ?
H15A C15 H15C 109.5 . . ?
H15B C15 H15C 109.5 . . ?
C12 C16 C18 112.9(3) . . ?
C12 C16 C17 111.5(3) . . ?
C18 C16 C17 109.0(3) . . ?
C12 C16 H16A 107.8 . . ?
C18 C16 H16A 107.8 . . ?
C17 C16 H16A 107.8 . . ?
C16 C17 H17A 109.5 . . ?
C16 C17 H17B 109.5 . . ?
H17A C17 H17B 109.5 . . ?
C16 C17 H17C 109.5 . . ?
H17A C17 H17C 109.5 . . ?
H17B C17 H17C 109.5 . . ?
C16 C18 H18A 109.5 . . ?
C16 C18 H18B 109.5 . . ?
H18A C18 H18B 109.5 . . ?
C16 C18 H18C 109.5 . . ?
H18A C18 H18C 109.5 . . ?
H18B C18 H18C 109.5 . . ?
C20 C19 H19A 109.5 . . ?
C20 C19 H19B 109.5 . . ?
H19A C19 H19B 109.5 . . ?
C20 C19 H19C 109.5 . . ?
H19A C19 H19C 109.5 . . ?
H19B C19 H19C 109.5 . . ?
N2 C20 C21 125.0(4) . . ?
N2 C20 C19 118.9(3) . . ?
C21 C20 C19 116.1(3) . . ?
C20 C21 C22 129.3(4) . . ?
C20 C21 H21A 115.3 . . ?
C22 C21 H21A 115.3 . . ?
N3 C22 C21 123.6(4) . . ?
N3 C22 C23 121.6(4) . . ?
C21 C22 C23 114.8(3) . . ?
C22 C23 H23A 109.5 . . ?
C22 C23 H23B 109.5 . . ?
H23A C23 H23B 109.5 . . ?
C22 C23 H23C 109.5 . . ?
H23A C23 H23C 109.5 . . ?
H23B C23 H23C 109.5 . . ?
C29 C24 C25 121.0(4) . . ?
C29 C24 N3 122.0(4) . . ?
C25 C24 N3 117.0(3) . . ?
C26 C25 C24 118.2(4) . . ?
C26 C25 C30 120.0(4) . . ?
C24 C25 C30 121.9(4) . . ?
C27 C26 C25 121.0(4) . . ?
C27 C26 H26A 119.5 . . ?
C25 C26 H26A 119.5 . . ?
C28 C27 C26 120.0(4) . . ?
C28 C27 H27A 120.0 . . ?
C26 C27 H27A 120.0 . . ?
C27 C28 C29 122.0(4) . . ?
C27 C28 H28A 119.0 . . ?
C29 C28 H28A 119.0 . . ?
C28 C29 C24 117.8(4) . . ?
C28 C29 C33 119.6(4) . . ?
C24 C29 C33 122.6(4) . . ?
C32 C30 C31 109.2(4) . . ?
C32 C30 C25 111.6(4) . . ?
C31 C30 C25 112.4(4) . . ?
C32 C30 H30A 107.8 . . ?
C31 C30 H30A 107.8 . . ?
C25 C30 H30A 107.8 . . ?
C30 C31 H31A 109.5 . . ?
C30 C31 H31B 109.5 . . ?
H31A C31 H31B 109.5 . . ?
C30 C31 H31C 109.5 . . ?
H31A C31 H31C 109.5 . . ?
H31B C31 H31C 109.5 . . ?
C30 C32 H32A 109.5 . . ?
C30 C32 H32B 109.5 . . ?
H32A C32 H32B 109.5 . . ?
C30 C32 H32C 109.5 . . ?
H32A C32 H32C 109.5 . . ?
H32B C32 H32C 109.5 . . ?
C29 C33 C34 110.9(4) . . ?
C29 C33 C35 110.9(4) . . ?
C34 C33 C35 109.9(4) . . ?
C29 C33 H33A 108.4 . . ?
C34 C33 H33A 108.4 . . ?
C35 C33 H33A 108.4 . . ?
C33 C34 H34A 109.5 . . ?
C33 C34 H34B 109.5 . . ?
H34A C34 H34B 109.5 . . ?
C33 C34 H34C 109.5 . . ?
H34A C34 H34C 109.5 . . ?
H34B C34 H34C 109.5 . . ?
C33 C35 H35A 109.5 . . ?
C33 C35 H35B 109.5 . . ?
H35A C35 H35B 109.5 . . ?
C33 C35 H35C 109.5 . . ?
H35A C35 H35C 109.5 . . ?
H35B C35 H35C 109.5 . . ?

loop_
_geom_bond_atom_site_label_1
_geom_bond_atom_site_label_2
_geom_bond_distance
_geom_bond_site_symmetry_2
_geom_bond_publ_flag
Ta1 N1 1.779(3) . ?
Ta1 N2 2.119(3) . ?
Ta1 C2 2.172(4) . ?
Ta1 C1 2.193(14) . ?
Ta1 N3 2.347(3) . ?
Ta1 Cl1 2.38(3) . ?
N1 C3 1.462(5) . ?
N2 C20 1.362(5) . ?
N2 C7 1.458(5) . ?
N3 C22 1.317(5) . ?
N3 C24 1.461(5) . ?
C1 H1A 0.9600 . ?
C1 H1B 0.9600 . ?
C1 H1C 0.9600 . ?
C2 H2A 0.9600 . ?
C2 H2B 0.9600 . ?
C2 H2C 0.9600 . ?
C3 C4 1.520(6) . ?
C3 C5 1.526(5) . ?
C3 C6 1.534(5) . ?
C4 H4A 0.9600 . ?
C4 H4B 0.9600 . ?
C4 H4C 0.9600 . ?
C5 H5A 0.9600 . ?
C5 H5B 0.9600 . ?
C5 H5C 0.9600 . ?
C6 H6A 0.9600 . ?
C6 H6B 0.9600 . ?
C6 H6C 0.9600 . ?
C7 C12 1.403(5) . ?
C7 C8 1.405(5) . ?
C8 C9 1.391(5) . ?
C8 C13 1.518(5) . ?
C9 C10 1.375(6) . ?
C9 H9A 0.9300 . ?
C10 C11 1.378(6) . ?
C10 H10A 0.9300 . ?
C11 C12 1.404(5) . ?
C11 H11A 0.9300 . ?
C12 C16 1.516(5) . ?
C13 C14 1.528(6) . ?
C13 C15 1.535(6) . ?
C13 H13A 0.9800 . ?
C14 H14A 0.9600 . ?
C14 H14B 0.9600 . ?
C14 H14C 0.9600 . ?
C15 H15A 0.9600 . ?
C15 H15B 0.9600 . ?
C15 H15C 0.9600 . ?
C16 C18 1.535(6) . ?
C16 C17 1.539(5) . ?
C16 H16A 0.9800 . ?
C17 H17A 0.9600 . ?
C17 H17B 0.9600 . ?
C17 H17C 0.9600 . ?
C18 H18A 0.9600 . ?
C18 H18B 0.9600 . ?
C18 H18C 0.9600 . ?
C19 C20 1.518(5) . ?
C19 H19A 0.9600 . ?
C19 H19B 0.9600 . ?
C19 H19C 0.9600 . ?
C20 C21 1.381(5) . ?
C21 C22 1.405(5) . ?
C21 H21A 0.9300 . ?
C22 C23 1.521(5) . ?
C23 H23A 0.9600 . ?
C23 H23B 0.9600 . ?
C23 H23C 0.9600 . ?
C24 C29 1.402(5) . ?
C24 C25 1.411(5) . ?
C25 C26 1.392(5) . ?
C25 C30 1.532(6) . ?
C26 C27 1.383(6) . ?
C26 H26A 0.9300 . ?
C27 C28 1.360(6) . ?
C27 H27A 0.9300 . ?
C28 C29 1.395(6) . ?
C28 H28A 0.9300 . ?
C29 C33 1.522(6) . ?
C30 C32 1.510(6) . ?
C30 C31 1.526(6) . ?
C30 H30A 0.9800 . ?
C31 H31A 0.9600 . ?
C31 H31B 0.9600 . ?
C31 H31C 0.9600 . ?
C32 H32A 0.9600 . ?
C32 H32B 0.9600 . ?
C32 H32C 0.9600 . ?
C33 C34 1.530(6) . ?
C33 C35 1.546(6) . ?
C33 H33A 0.9800 . ?
C34 H34A 0.9600 . ?
C34 H34B 0.9600 . ?
C34 H34C 0.9600 . ?
C35 H35A 0.9600 . ?
C35 H35B 0.9600 . ?
C35 H35C 0.9600 . ?

loop_
_geom_torsion_atom_site_label_1
_geom_torsion_atom_site_label_2
_geom_torsion_atom_site_label_3
_geom_torsion_atom_site_label_4
_geom_torsion
_geom_torsion_site_symmetry_1
_geom_torsion_site_symmetry_2
_geom_torsion_site_symmetry_3
_geom_torsion_site_symmetry_4
_geom_torsion_publ_flag
N2 Ta1 N1 C3 -161.2(13) . . . . ?
C2 Ta1 N1 C3 84.8(13) . . . . ?
C1 Ta1 N1 C3 -31.0(14) . . . . ?
N3 Ta1 N1 C3 -54.5(19) . . . . ?
Cl1 Ta1 N1 C3 -23.9(15) . . . . ?
N1 Ta1 N2 C20 -160.8(3) . . . . ?
C2 Ta1 N2 C20 -60.2(3) . . . . ?
C1 Ta1 N2 C20 101.9(6) . . . . ?
N3 Ta1 N2 C20 26.8(3) . . . . ?
Cl1 Ta1 N2 C20 98.5(11) . . . . ?
N1 Ta1 N2 C7 10.0(3) . . . . ?
C2 Ta1 N2 C7 110.6(3) . . . . ?
C1 Ta1 N2 C7 -87.3(6) . . . . ?
N3 Ta1 N2 C7 -162.4(3) . . . . ?
Cl1 Ta1 N2 C7 -90.7(11) . . . . ?
N1 Ta1 N3 C22 -139.3(9) . . . . ?
N2 Ta1 N3 C22 -31.6(3) . . . . ?
C2 Ta1 N3 C22 81.1(3) . . . . ?
C1 Ta1 N3 C22 -163.0(5) . . . . ?
Cl1 Ta1 N3 C22 -170.2(8) . . . . ?
N1 Ta1 N3 C24 39.9(10) . . . . ?
N2 Ta1 N3 C24 147.6(3) . . . . ?
C2 Ta1 N3 C24 -99.7(3) . . . . ?
C1 Ta1 N3 C24 16.2(5) . . . . ?
Cl1 Ta1 N3 C24 9.0(8) . . . . ?
Ta1 N1 C3 C4 35.7(15) . . . . ?
Ta1 N1 C3 C5 -84.0(14) . . . . ?
Ta1 N1 C3 C6 155.5(12) . . . . ?
C20 N2 C7 C12 78.3(5) . . . . ?
Ta1 N2 C7 C12 -93.5(4) . . . . ?
C20 N2 C7 C8 -101.4(4) . . . . ?
Ta1 N2 C7 C8 86.8(4) . . . . ?
C12 C7 C8 C9 0.0(6) . . . . ?
N2 C7 C8 C9 179.7(3) . . . . ?
C12 C7 C8 C13 180.0(4) . . . . ?
N2 C7 C8 C13 -0.4(6) . . . . ?
C7 C8 C9 C10 1.9(6) . . . . ?
C13 C8 C9 C10 -178.1(4) . . . . ?
C8 C9 C10 C11 -2.1(7) . . . . ?
C9 C10 C11 C12 0.4(7) . . . . ?
C8 C7 C12 C11 -1.5(6) . . . . ?
N2 C7 C12 C11 178.8(3) . . . . ?
C8 C7 C12 C16 178.0(4) . . . . ?
N2 C7 C12 C16 -1.7(6) . . . . ?
C10 C11 C12 C7 1.3(6) . . . . ?
C10 C11 C12 C16 -178.3(4) . . . . ?
C9 C8 C13 C14 64.3(5) . . . . ?
C7 C8 C13 C14 -115.7(4) . . . . ?
C9 C8 C13 C15 -59.8(5) . . . . ?
C7 C8 C13 C15 120.3(4) . . . . ?
C7 C12 C16 C18 -131.1(4) . . . . ?
C11 C12 C16 C18 48.5(5) . . . . ?
C7 C12 C16 C17 105.8(4) . . . . ?
C11 C12 C16 C17 -74.6(5) . . . . ?
C7 N2 C20 C21 178.5(3) . . . . ?
Ta1 N2 C20 C21 -10.5(5) . . . . ?
C7 N2 C20 C19 0.2(5) . . . . ?
Ta1 N2 C20 C19 171.1(3) . . . . ?
N2 C20 C21 C22 -18.2(7) . . . . ?
C19 C20 C21 C22 160.1(4) . . . . ?
C24 N3 C22 C21 -159.1(4) . . . . ?
Ta1 N3 C22 C21 20.1(5) . . . . ?
C24 N3 C22 C23 18.2(5) . . . . ?
Ta1 N3 C22 C23 -162.5(3) . . . . ?
C20 C21 C22 N3 10.8(7) . . . . ?
C20 C21 C22 C23 -166.7(4) . . . . ?
C22 N3 C24 C29 -93.8(5) . . . . ?
Ta1 N3 C24 C29 86.9(4) . . . . ?
C22 N3 C24 C25 87.5(4) . . . . ?
Ta1 N3 C24 C25 -91.8(4) . . . . ?
C29 C24 C25 C26 -1.2(6) . . . . ?
N3 C24 C25 C26 177.5(4) . . . . ?
C29 C24 C25 C30 178.8(4) . . . . ?
N3 C24 C25 C30 -2.5(6) . . . . ?
C24 C25 C26 C27 -0.9(6) . . . . ?
C30 C25 C26 C27 179.1(4) . . . . ?
C25 C26 C27 C28 1.4(7) . . . . ?
C26 C27 C28 C29 0.3(7) . . . . ?
C27 C28 C29 C24 -2.4(6) . . . . ?
C27 C28 C29 C33 178.1(4) . . . . ?
C25 C24 C29 C28 2.8(6) . . . . ?
N3 C24 C29 C28 -175.8(4) . . . . ?
C25 C24 C29 C33 -177.6(4) . . . . ?
N3 C24 C29 C33 3.7(6) . . . . ?
C26 C25 C30 C32 80.3(5) . . . . ?
C24 C25 C30 C32 -99.8(5) . . . . ?
C26 C25 C30 C31 -42.8(5) . . . . ?
C24 C25 C30 C31 137.1(4) . . . . ?
C28 C29 C33 C34 66.7(5) . . . . ?
C24 C29 C33 C34 -112.9(4) . . . . ?
C28 C29 C33 C35 -55.7(5) . . . . ?
C24 C29 C33 C35 124.7(4) . . . . ?
